data_4302361
loop_
_publ_author_name
'Saly, Mark J.'
'Heeg, Mary Jane'
'Winter, Charles H.'

_publ_section_title
;
 Volatility, High Thermal Stability, and Low Melting Points in Heavier
 Alkaline Earth Metal Complexes Containing Tris(pyrazolyl)borate Ligands
;
_journal_coden_ASTM INOCAJ
_journal_issue 12
_journal_name_full 'Inorganic Chemistry'
_journal_page_first 5303
_journal_page_last 5312
_journal_paper_doi 10.1021/ic900342j
_journal_volume 48
_journal_year 2009
_chemical_formula_sum 'C42 H68 B2 N12 Sr'
_chemical_formula_weight 850.32
_space_group_IT_number 14
_symmetry_cell_setting monoclinic
_symmetry_space_group_name_Hall '-P 2yn'
_symmetry_space_group_name_H-M 'P 1 21/n 1'
_atom_sites_solution_hydrogens geom
_atom_sites_solution_primary direct
_atom_sites_solution_secondary difmap
_audit_creation_method SHELXL-97
_cell_angle_alpha 90.00
_cell_angle_beta 106.2430(10)
_cell_angle_gamma 90.00
_cell_formula_units_Z 2
_cell_length_a 11.3183(2)
_cell_length_b 12.5687(3)
_cell_length_c 16.4972(4)
_cell_measurement_reflns_used 9917
_cell_measurement_temperature 100(2)
_cell_measurement_theta_max 26.7
_cell_measurement_theta_min 2.5
_cell_volume 2253.15(9)
_computing_cell_refinement 'Bruker APEX2'
_computing_data_collection 'Bruker APEX2'
_computing_data_reduction 'Bruker APEX2'
_computing_molecular_graphics SHELXTL-Plus
_computing_publication_material SHELXL-97
_computing_structure_refinement 'SHELXL-97 (Sheldrick, 1997)'
_computing_structure_solution 'SHELXS-97 (Sheldrick, 1990)'
_diffrn_ambient_temperature 100(2)
_diffrn_measured_fraction_theta_full 1.000
_diffrn_measured_fraction_theta_max 0.998
_diffrn_measurement_method 'Bruker APEX2'
_diffrn_radiation_monochromator graphite
_diffrn_radiation_source 'fine-focus sealed tube'
_diffrn_radiation_type MoK\a
_diffrn_radiation_wavelength 0.71073
_diffrn_reflns_av_R_equivalents 0.0611
_diffrn_reflns_av_sigmaI/netI 0.0397
_diffrn_reflns_limit_h_max 15
_diffrn_reflns_limit_h_min -16
_diffrn_reflns_limit_k_max 17
_diffrn_reflns_limit_k_min 0
_diffrn_reflns_limit_l_max 23
_diffrn_reflns_limit_l_min 0
_diffrn_reflns_number 65719
_diffrn_reflns_theta_full 28.30
_diffrn_reflns_theta_max 30.60
_diffrn_reflns_theta_min 1.95
_exptl_absorpt_coefficient_mu 1.240
_exptl_absorpt_correction_T_max 0.8262
_exptl_absorpt_correction_T_min 0.7073
_exptl_absorpt_correction_type multi-scan
_exptl_crystal_colour colorless
_exptl_crystal_density_diffrn 1.253
_exptl_crystal_density_method 'not measured'
_exptl_crystal_description rhomboid
_exptl_crystal_F_000 904
_exptl_crystal_size_max 0.30
_exptl_crystal_size_mid 0.24
_exptl_crystal_size_min 0.16
_refine_diff_density_max 1.332
_refine_diff_density_min -0.631
_refine_diff_density_rms 0.086
_refine_ls_extinction_method none
_refine_ls_goodness_of_fit_ref 1.052
_refine_ls_hydrogen_treatment mixed
_refine_ls_matrix_type full
_refine_ls_number_parameters 269
_refine_ls_number_reflns 6911
_refine_ls_number_restraints 0
_refine_ls_restrained_S_all 1.052
_refine_ls_R_factor_all 0.0743
_refine_ls_R_factor_gt 0.0507
_refine_ls_shift/su_max 0.000
_refine_ls_shift/su_mean 0.000
_refine_ls_structure_factor_coef Fsqd
_refine_ls_weighting_details 'calc w=1/[\s^2^(Fo^2^)+(0.0788P)^2^+1.3210P] where P=(Fo^2^+2Fc^2^)/3'
_refine_ls_weighting_scheme calc
_refine_ls_wR_factor_gt 0.1323
_refine_ls_wR_factor_ref 0.1435
_reflns_number_gt 5251
_reflns_number_total 6911
_reflns_threshold_expression >2sigma(I)
_cod_duplicate_entry 4338627
_cod_data_source_file ic900342j_si_001_5.cif
_cod_data_source_block zsar(6)
_cod_depositor_comments
;
The following automatic conversions were performed:
'_exptl_absorpt_correction_type' value 'Multi-scan' changed to
'multi-scan' according to
'/home/saulius/struct/CIF-dictionaries/cif_core.dic' dictionary named
'cif_core.dic' version 2.4.1 from 2010-06-29.

Automatic conversion script
Id: cif_fix_enum 1527 2010-12-29 10:47:43Z saulius 
;
_cod_original_sg_symbol_H-M 'P 21/n'
_cod_database_code 4302361

loop_
_symmetry_equiv_pos_as_xyz
'x, y, z'
'-x+1/2, y+1/2, -z+1/2'
'-x, -y, -z'
'x-1/2, -y-1/2, z-1/2'

loop_
_atom_site_label
_atom_site_type_symbol
_atom_site_fract_x
_atom_site_fract_y
_atom_site_fract_z
_atom_site_U_iso_or_equiv
_atom_site_adp_type
_atom_site_occupancy
_atom_site_symmetry_multiplicity
_atom_site_calc_flag
_atom_site_refinement_flags
_atom_site_disorder_assembly
_atom_site_disorder_group
Sr1 Sr 0.5000 0.5000 0.0000 0.02011(9) Uani 1 2 d S . .
B1 B 0.7725(2) 0.6719(2) 0.04503(16) 0.0234(5) Uani 1 1 d . . .
H1B1 H 0.856(3) 0.720(2) 0.0572(17) 0.025(7) Uiso 1 1 d . . .
N1 N 0.72146(18) 0.49436(15) 0.10440(12) 0.0227(4) Uani 1 1 d . . .
N2 N 0.79708(17) 0.58180(15) 0.11164(11) 0.0212(4) Uani 1 1 d . . .
C1 C 0.7713(2) 0.43293(19) 0.17139(14) 0.0242(4) Uani 1 1 d . . .
C2 C 0.8791(2) 0.47874(19) 0.22245(15) 0.0267(5) Uani 1 1 d . . .
H2 H 0.9320 0.4507 0.2732 0.032 Uiso 1 1 calc R . .
C3 C 0.8924(2) 0.57393(19) 0.18320(14) 0.0237(4) Uani 1 1 d . . .
C4 C 0.7116(2) 0.3298(2) 0.18477(16) 0.0305(5) Uani 1 1 d . . .
H4A H 0.6480 0.3111 0.1320 0.037 Uiso 1 1 calc R . .
H4B H 0.6697 0.3404 0.2294 0.037 Uiso 1 1 calc R . .
C5 C 0.8003(3) 0.2379(2) 0.20955(19) 0.0383(6) Uani 1 1 d . . .
H5A H 0.8380 0.2234 0.1640 0.046 Uiso 1 1 calc R . .
H5B H 0.7558 0.1746 0.2195 0.046 Uiso 1 1 calc R . .
H5C H 0.8645 0.2560 0.2612 0.046 Uiso 1 1 calc R . .
C6 C 0.9905(2) 0.6572(2) 0.21120(16) 0.0297(5) Uani 1 1 d . . .
H6A H 0.9513 0.7283 0.2037 0.036 Uiso 1 1 calc R . .
H6B H 1.0464 0.6536 0.1746 0.036 Uiso 1 1 calc R . .
C7 C 1.0659(3) 0.6448(2) 0.30280(17) 0.0376(6) Uani 1 1 d . . .
H7A H 1.0111 0.6468 0.3394 0.045 Uiso 1 1 calc R . .
H7B H 1.1257 0.7030 0.3180 0.045 Uiso 1 1 calc R . .
H7C H 1.1096 0.5766 0.3100 0.045 Uiso 1 1 calc R . .
N3 N 0.54878(18) 0.69712(16) 0.04646(12) 0.0249(4) Uani 1 1 d . . .
N4 N 0.66148(18) 0.74151(15) 0.05188(12) 0.0239(4) Uani 1 1 d . . .
C8 C 0.4743(2) 0.7776(2) 0.05328(14) 0.0270(5) Uani 1 1 d . . .
C9 C 0.5387(3) 0.8735(2) 0.06373(15) 0.0318(5) Uani 1 1 d . . .
H9 H 0.5073 0.9423 0.0697 0.038 Uiso 1 1 calc R . .
C10 C 0.6576(2) 0.84826(19) 0.06357(15) 0.0298(5) Uani 1 1 d . . .
C11 C 0.3441(2) 0.7567(2) 0.05144(18) 0.0361(6) Uani 1 1 d . . .
H11A H 0.3278 0.6794 0.0441 0.043 Uiso 1 1 calc R . .
H11B H 0.2891 0.7934 0.0021 0.043 Uiso 1 1 calc R . .
C12 C 0.3133(3) 0.7935(3) 0.1308(2) 0.0493(8) Uani 1 1 d . . .
H12A H 0.3639 0.7542 0.1796 0.059 Uiso 1 1 calc R . .
H12B H 0.2261 0.7801 0.1252 0.059 Uiso 1 1 calc R . .
H12C H 0.3302 0.8698 0.1390 0.059 Uiso 1 1 calc R . .
C13 C 0.7662(3) 0.9212(2) 0.0754(2) 0.0416(7) Uani 1 1 d . . .
H13A H 0.7528 0.9846 0.1074 0.050 Uiso 1 1 calc R . .
H13B H 0.8404 0.8842 0.1101 0.050 Uiso 1 1 calc R . .
C14 C 0.7901(4) 0.9571(3) -0.0036(2) 0.0530(8) Uani 1 1 d . . .
H14A H 0.8053 0.8952 -0.0354 0.064 Uiso 1 1 calc R . .
H14B H 0.8624 1.0037 0.0097 0.064 Uiso 1 1 calc R . .
H14C H 0.7185 0.9963 -0.0377 0.064 Uiso 1 1 calc R . .
N5 N 0.64399(18) 0.57207(16) -0.08546(12) 0.0244(4) Uani 1 1 d . . .
N6 N 0.74946(17) 0.62628(16) -0.04553(12) 0.0236(4) Uani 1 1 d . . .
C15 C 0.6546(2) 0.5445(2) -0.16155(15) 0.0281(5) Uani 1 1 d . . .
C16 C 0.7660(3) 0.5811(2) -0.17114(17) 0.0371(6) Uani 1 1 d . . .
H16 H 0.7960 0.5722 -0.2191 0.044 Uiso 1 1 calc R . .
C17 C 0.8241(2) 0.6329(2) -0.09697(17) 0.0334(6) Uani 1 1 d . . .
C18 C 0.5525(3) 0.4852(2) -0.22306(17) 0.0355(6) Uani 1 1 d . . .
H18A H 0.5369 0.4179 -0.1965 0.043 Uiso 1 1 calc R . .
H18B H 0.4764 0.5284 -0.2349 0.043 Uiso 1 1 calc R . .
C19 C 0.5791(4) 0.4596(5) -0.3051(2) 0.0718(12) Uani 1 1 d . . .
H19A H 0.5949 0.5256 -0.3319 0.086 Uiso 1 1 calc R . .
H19B H 0.5081 0.4231 -0.3426 0.086 Uiso 1 1 calc R . .
H19C H 0.6516 0.4134 -0.2944 0.086 Uiso 1 1 calc R . .
C20 C 0.9477(3) 0.6853(3) -0.0737(2) 0.0550(9) Uani 1 1 d . . .
H20A H 0.9691 0.7041 -0.1261 0.066 Uiso 1 1 calc R . .
H20B H 0.9425 0.7523 -0.0433 0.066 Uiso 1 1 calc R . .
C21 C 1.0451(4) 0.6205(4) -0.0215(3) 0.0797(14) Uani 1 1 d . . .
H21A H 1.0282 0.6065 0.0326 0.096 Uiso 1 1 calc R . .
H21B H 1.1237 0.6582 -0.0116 0.096 Uiso 1 1 calc R . .
H21C H 1.0494 0.5530 -0.0503 0.096 Uiso 1 1 calc R . .

loop_
_atom_site_aniso_label
_atom_site_aniso_U_11
_atom_site_aniso_U_22
_atom_site_aniso_U_33
_atom_site_aniso_U_23
_atom_site_aniso_U_13
_atom_site_aniso_U_12
Sr1 0.01586(13) 0.02582(15) 0.01889(13) -0.00065(11) 0.00525(9) -0.00015(11)
B1 0.0217(12) 0.0261(12) 0.0223(11) 0.0045(9) 0.0061(9) 0.0020(10)
N1 0.0185(8) 0.0264(9) 0.0224(8) 0.0024(7) 0.0047(7) 0.0002(7)
N2 0.0181(8) 0.0238(9) 0.0206(8) 0.0015(7) 0.0039(7) 0.0003(7)
C1 0.0225(10) 0.0306(11) 0.0214(10) 0.0044(9) 0.0092(8) 0.0032(9)
C2 0.0247(11) 0.0333(13) 0.0200(10) 0.0048(8) 0.0029(9) 0.0035(9)
C3 0.0192(10) 0.0303(11) 0.0206(10) 0.0013(8) 0.0039(8) 0.0029(9)
C4 0.0274(12) 0.0345(13) 0.0313(12) 0.0088(10) 0.0110(10) 0.0001(10)
C5 0.0351(14) 0.0328(13) 0.0462(15) 0.0129(12) 0.0103(12) 0.0005(11)
C6 0.0245(12) 0.0319(12) 0.0291(12) -0.0004(9) 0.0015(9) -0.0005(9)
C7 0.0331(14) 0.0374(14) 0.0330(13) -0.0030(11) -0.0060(11) -0.0003(11)
N3 0.0233(9) 0.0280(10) 0.0245(9) -0.0031(7) 0.0086(7) 0.0021(8)
N4 0.0245(10) 0.0244(9) 0.0223(9) 0.0018(7) 0.0060(7) 0.0015(7)
C8 0.0277(12) 0.0323(12) 0.0206(10) -0.0009(9) 0.0058(9) 0.0073(9)
C9 0.0414(14) 0.0264(11) 0.0267(12) 0.0013(9) 0.0080(10) 0.0096(10)
C10 0.0361(13) 0.0254(11) 0.0261(11) 0.0049(9) 0.0056(10) 0.0026(10)
C11 0.0286(13) 0.0431(15) 0.0387(14) -0.0031(12) 0.0128(11) 0.0101(11)
C12 0.0550(19) 0.0469(18) 0.0577(19) -0.0039(15) 0.0352(16) 0.0055(15)
C13 0.0461(16) 0.0261(13) 0.0506(17) 0.0024(12) 0.0100(13) -0.0004(12)
C14 0.062(2) 0.0496(18) 0.0431(17) 0.0048(15) 0.0081(16) -0.0051(17)
N5 0.0217(9) 0.0322(10) 0.0195(8) 0.0011(7) 0.0061(7) -0.0001(8)
N6 0.0191(9) 0.0302(10) 0.0223(9) 0.0062(7) 0.0072(7) 0.0008(7)
C15 0.0291(12) 0.0334(12) 0.0234(11) 0.0019(9) 0.0099(9) 0.0049(10)
C16 0.0402(15) 0.0494(16) 0.0289(12) 0.0003(11) 0.0216(11) 0.0002(12)
C17 0.0292(13) 0.0434(14) 0.0334(13) 0.0043(11) 0.0181(10) -0.0005(11)
C18 0.0369(14) 0.0444(16) 0.0253(11) -0.0059(10) 0.0087(10) 0.0016(11)
C19 0.055(2) 0.123(4) 0.0428(19) -0.031(2) 0.0225(17) -0.023(2)
C20 0.0428(18) 0.079(2) 0.0544(19) -0.0178(18) 0.0318(16) -0.0237(17)
C21 0.041(2) 0.114(4) 0.088(3) -0.031(3) 0.024(2) -0.006(2)

loop_
_atom_type_symbol
_atom_type_description
_atom_type_scat_dispersion_real
_atom_type_scat_dispersion_imag
_atom_type_scat_source
C C 0.0033 0.0016 'International Tables Vol C Tables 4.2.6.8 and 6.1.1.4'
H H 0.0000 0.0000 'International Tables Vol C Tables 4.2.6.8 and 6.1.1.4'
B B 0.0013 0.0007 'International Tables Vol C Tables 4.2.6.8 and 6.1.1.4'
N N 0.0061 0.0033 'International Tables Vol C Tables 4.2.6.8 and 6.1.1.4'
Sr Sr -1.5307 3.2498 'International Tables Vol C Tables 4.2.6.8 and 6.1.1.4'

loop_
_geom_angle_atom_site_label_1
_geom_angle_atom_site_label_2
_geom_angle_atom_site_label_3
_geom_angle
_geom_angle_site_symmetry_1
_geom_angle_site_symmetry_3
_geom_angle_publ_flag
N5 Sr1 N5 180.00(9) 3_665 . ?
N5 Sr1 N3 106.57(6) 3_665 . ?
N5 Sr1 N3 73.43(6) . . ?
N5 Sr1 N3 73.43(6) 3_665 3_665 ?
N5 Sr1 N3 106.57(6) . 3_665 ?
N3 Sr1 N3 180.0 . 3_665 ?
N5 Sr1 N1 105.33(6) 3_665 . ?
N5 Sr1 N1 74.67(6) . . ?
N3 Sr1 N1 75.34(6) . . ?
N3 Sr1 N1 104.66(6) 3_665 . ?
N5 Sr1 N1 74.67(6) 3_665 3_665 ?
N5 Sr1 N1 105.33(6) . 3_665 ?
N3 Sr1 N1 104.66(6) . 3_665 ?
N3 Sr1 N1 75.34(6) 3_665 3_665 ?
N1 Sr1 N1 180.00(8) . 3_665 ?
N2 B1 N6 111.22(19) . . ?
N2 B1 N4 110.30(18) . . ?
N6 B1 N4 110.76(18) . . ?
C1 N1 N2 106.30(18) . . ?
C1 N1 Sr1 131.71(15) . . ?
N2 N1 Sr1 119.56(13) . . ?
C3 N2 N1 109.86(18) . . ?
C3 N2 B1 127.58(19) . . ?
N1 N2 B1 122.56(18) . . ?
N1 C1 C2 110.8(2) . . ?
N1 C1 C4 121.0(2) . . ?
C2 C1 C4 128.2(2) . . ?
C3 C2 C1 105.3(2) . . ?
N2 C3 C2 107.7(2) . . ?
N2 C3 C6 123.7(2) . . ?
C2 C3 C6 128.6(2) . . ?
C1 C4 C5 114.0(2) . . ?
C3 C6 C7 113.3(2) . . ?
C8 N3 N4 106.41(19) . . ?
C8 N3 Sr1 130.92(16) . . ?
N4 N3 Sr1 121.48(14) . . ?
C10 N4 N3 110.2(2) . . ?
C10 N4 B1 128.5(2) . . ?
N3 N4 B1 121.32(18) . . ?
N3 C8 C9 110.1(2) . . ?
N3 C8 C11 120.5(2) . . ?
C9 C8 C11 129.4(2) . . ?
C10 C9 C8 106.0(2) . . ?
N4 C10 C9 107.3(2) . . ?
N4 C10 C13 124.3(2) . . ?
C9 C10 C13 128.3(2) . . ?
C8 C11 C12 113.1(2) . . ?
C14 C13 C10 114.7(3) . . ?
C15 N5 N6 106.54(19) . . ?
C15 N5 Sr1 130.71(16) . . ?
N6 N5 Sr1 120.41(13) . . ?
C17 N6 N5 109.9(2) . . ?
C17 N6 B1 127.8(2) . . ?
N5 N6 B1 122.32(18) . . ?
N5 C15 C16 110.0(2) . . ?
N5 C15 C18 120.5(2) . . ?
C16 C15 C18 129.5(2) . . ?
C17 C16 C15 106.1(2) . . ?
N6 C17 C16 107.5(2) . . ?
N6 C17 C20 124.5(2) . . ?
C16 C17 C20 128.0(2) . . ?
C19 C18 C15 113.8(3) . . ?
C21 C20 C17 114.1(3) . . ?

loop_
_geom_bond_atom_site_label_1
_geom_bond_atom_site_label_2
_geom_bond_distance
_geom_bond_site_symmetry_2
_geom_bond_publ_flag
Sr1 N5 2.5979(19) 3_665 ?
Sr1 N5 2.5979(19) . ?
Sr1 N3 2.606(2) . ?
Sr1 N3 2.606(2) 3_665 ?
Sr1 N1 2.6152(19) . ?
Sr1 N1 2.6152(19) 3_665 ?
B1 N2 1.548(3) . ?
B1 N6 1.552(3) . ?
B1 N4 1.562(3) . ?
N1 C1 1.337(3) . ?
N1 N2 1.377(3) . ?
N2 C3 1.362(3) . ?
C1 C2 1.398(3) . ?
C1 C4 1.506(3) . ?
C2 C3 1.388(3) . ?
C3 C6 1.502(3) . ?
C4 C5 1.510(4) . ?
C6 C7 1.521(3) . ?
N3 C8 1.341(3) . ?
N3 N4 1.372(3) . ?
N4 C10 1.358(3) . ?
C8 C9 1.395(4) . ?
C8 C11 1.489(4) . ?
C9 C10 1.383(4) . ?
C10 C13 1.502(4) . ?
C11 C12 1.518(4) . ?
C13 C14 1.474(5) . ?
N5 C15 1.340(3) . ?
N5 N6 1.372(3) . ?
N6 C17 1.357(3) . ?
C15 C16 1.393(4) . ?
C15 C18 1.505(4) . ?
C16 C17 1.379(4) . ?
C17 C20 1.496(4) . ?
C18 C19 1.501(4) . ?
C20 C21 1.445(6) . ?
